data_4513467
loop_
_publ_author_name
'Kamali, Naghmeh'
'Aljohani, Marwah'
'McArdle, Patrick'
'Erxleben, Andrea'

_publ_section_title
;
 Hydrogen Bonding Networks and Solid-State Conversions in Benzamidinium
 Salts
;
_journal_issue 8
_journal_name_full 'Crystal Growth &amp; Design'
_journal_page_first 3905
_journal_paper_doi 10.1021/acs.cgd.5b00529
_journal_volume 15
_journal_year 2015
_chemical_formula_sum 'C21 H28 N4 O4'
_chemical_formula_weight 400.47
_chemical_name_systematic
; 
 ? 
;
_space_group_IT_number 19
_symmetry_cell_setting orthorhombic
_symmetry_space_group_name_Hall 'P 2ac 2ab'
_symmetry_space_group_name_H-M 'P 21 21 21'
_atom_sites_solution_hydrogens geom
_atom_sites_solution_primary direct
_atom_sites_solution_secondary difmap
_audit_creation_method SHELXL-97
_cell_angle_alpha 90.00
_cell_angle_beta 90.00
_cell_angle_gamma 90.00
_cell_formula_units_Z 4
_cell_length_a 5.6600(4)
_cell_length_b 18.8049(16)
_cell_length_c 19.4650(13)
_cell_measurement_reflns_used 6393
_cell_measurement_temperature 293(2)
_cell_measurement_theta_max 27.09
_cell_measurement_theta_min 3.01
_cell_volume 2071.8(3)
_computing_cell_refinement
;
CrysAlisPro, Oxford Diffraction Ltd.,
Version 1.171.33.31 (release 08-01-2009 CrysAlis171 .NET)
(compiled Jan  8 2009,16:24:04)
;
_computing_data_collection
;
CrysAlisPro, Oxford Diffraction Ltd.,
Version 1.171.33.31 (release 08-01-2009 CrysAlis171 .NET)
(compiled Jan  8 2009,16:24:04)
;
_computing_data_reduction
;
CrysAlisPro, Oxford Diffraction Ltd.,
Version 1.171.33.31 (release 08-01-2009 CrysAlis171 .NET)
(compiled Jan  8 2009,16:24:04)
;
_computing_structure_refinement 'SHELXL-97 (Sheldrick, 1997)'
_computing_structure_solution 'SHELXS-97 (Sheldrick, 1990)'
_diffrn_ambient_temperature 293(2)
_diffrn_detector_area_resol_mean 16.1048
_diffrn_measured_fraction_theta_full 0.990
_diffrn_measured_fraction_theta_max 0.990
_diffrn_measurement_device_type 'Goniometer KM4/Xcalibur, detector: Sapphire3'
_diffrn_radiation_monochromator graphite
_diffrn_radiation_source 'Enhance (Mo) X-ray Source'
_diffrn_radiation_type MoK\a
_diffrn_radiation_wavelength 0.71073
_diffrn_reflns_av_R_equivalents 0.0204
_diffrn_reflns_av_sigmaI/netI 0.0636
_diffrn_reflns_limit_h_max 7
_diffrn_reflns_limit_h_min -7
_diffrn_reflns_limit_k_max 19
_diffrn_reflns_limit_k_min -23
_diffrn_reflns_limit_l_max 24
_diffrn_reflns_limit_l_min -12
_diffrn_reflns_number 6393
_diffrn_reflns_theta_full 27.09
_diffrn_reflns_theta_max 27.09
_diffrn_reflns_theta_min 3.01
_exptl_absorpt_coefficient_mu 0.090
_exptl_absorpt_correction_T_max 0.9910
_exptl_absorpt_correction_T_min 0.9734
_exptl_absorpt_correction_type multi-scan
_exptl_absorpt_process_details
;
CrysAlis RED, Oxford Diffraction Ltd.,
Version 1.171.33.31 (release 08-01-2009 CrysAlis171 .NET)
(compiled Jan  8 2009,16:24:04)
Empirical absorption correction using spherical harmonics,
 implemented in SCALE3 ABSPACK scaling algorithm.
;
_exptl_crystal_colour colourless
_exptl_crystal_density_diffrn 1.284
_exptl_crystal_density_method 'not measured'
_exptl_crystal_description needle
_exptl_crystal_F_000 856
_exptl_crystal_size_max 0.30
_exptl_crystal_size_mid 0.10
_exptl_crystal_size_min 0.10
_refine_diff_density_max 0.160
_refine_diff_density_min -0.149
_refine_diff_density_rms 0.033
_refine_ls_abs_structure_details 'Flack H D (1983), Acta Cryst. A39, 876-881'
_refine_ls_abs_structure_Flack 0.6(14)
_refine_ls_extinction_method none
_refine_ls_goodness_of_fit_ref 0.929
_refine_ls_hydrogen_treatment constr
_refine_ls_matrix_type full
_refine_ls_number_parameters 262
_refine_ls_number_reflns 4132
_refine_ls_number_restraints 0
_refine_ls_restrained_S_all 0.929
_refine_ls_R_factor_all 0.0957
_refine_ls_R_factor_gt 0.0428
_refine_ls_shift/su_max 0.000
_refine_ls_shift/su_mean 0.000
_refine_ls_structure_factor_coef Fsqd
_refine_ls_weighting_details 'calc w=1/[\s^2^(Fo^2^)+(0.0273P)^2^+0.0000P] where P=(Fo^2^+2Fc^2^)/3'
_refine_ls_weighting_scheme calc
_refine_ls_wR_factor_gt 0.0723
_refine_ls_wR_factor_ref 0.0870
_reflns_number_gt 2393
_reflns_number_total 4132
_reflns_threshold_expression >2sigma(I)
_cod_data_source_file cg5b00529_si_002.cif
_cod_data_source_block bzamH.pim
_cod_depositor_comments 'Adding full bibliography for 4513461--4513471.cif.'
_cod_original_sg_symbol_H-M P212121
_cod_database_code 4513467

loop_
_symmetry_equiv_pos_as_xyz
'x, y, z'
'-x+1/2, -y, z+1/2'
'-x, y+1/2, -z+1/2'
'x+1/2, -y+1/2, -z'

loop_
_atom_site_label
_atom_site_type_symbol
_atom_site_fract_x
_atom_site_fract_y
_atom_site_fract_z
_atom_site_U_iso_or_equiv
_atom_site_adp_type
_atom_site_occupancy
_atom_site_symmetry_multiplicity
_atom_site_calc_flag
_atom_site_refinement_flags
O1 O 0.3693(3) -1.18837(10) -0.56193(8) 0.0621(5) Uani 1 1 d .
O2 O 0.4168(3) -1.18644(10) -0.67370(7) 0.0572(5) Uani 1 1 d .
O3 O -0.1761(3) -0.81431(10) -0.56017(8) 0.0642(6) Uani 1 1 d .
O4 O -0.0568(3) -0.82563(10) -0.66711(8) 0.0606(6) Uani 1 1 d .
C15 C 0.4675(4) -1.16569(13) -0.61470(11) 0.0414(6) Uani 1 1 d .
C16 C 0.6544(4) -1.10850(13) -0.60807(12) 0.0481(7) Uani 1 1 d .
H16A H 0.7968 -1.1238 -0.6315 0.058 Uiso 1 1 calc R
H16B H 0.6927 -1.1019 -0.5599 0.058 Uiso 1 1 calc R
C17 C 0.5732(4) -1.03821(14) -0.63812(13) 0.0553(7) Uani 1 1 d .
H17A H 0.7071 -1.0062 -0.6410 0.066 Uiso 1 1 calc R
H17B H 0.5153 -1.0461 -0.6844 0.066 Uiso 1 1 calc R
C18 C 0.3822(5) -1.00384(13) -0.59627(13) 0.0632(8) Uani 1 1 d .
H18A H 0.4458 -0.9926 -0.5513 0.076 Uiso 1 1 calc R
H18B H 0.2558 -1.0380 -0.5898 0.076 Uiso 1 1 calc R
C19 C 0.2766(5) -0.93563(14) -0.62741(13) 0.0602(7) Uani 1 1 d .
H19A H 0.4031 -0.9026 -0.6379 0.072 Uiso 1 1 calc R
H19B H 0.1968 -0.9472 -0.6701 0.072 Uiso 1 1 calc R
C20 C 0.1068(5) -0.90123(14) -0.57996(12) 0.0597(8) Uani 1 1 d .
H20A H 0.1967 -0.8825 -0.5416 0.072 Uiso 1 1 calc R
H20B H 0.0052 -0.9383 -0.5618 0.072 Uiso 1 1 calc R
C21 C -0.0509(5) -0.84221(15) -0.60569(12) 0.0455(7) Uani 1 1 d .
N1 N 0.5244(3) -1.22117(11) -0.31103(9) 0.0494(6) Uani 1 1 d .
H1A H 0.4928 -1.2047 -0.2745 0.059 Uiso 1 1 d R
H1B H 0.6628 -1.2530 -0.3173 0.059 Uiso 1 1 d R
N2 N 0.5029(3) -1.21821(11) -0.42595(9) 0.0512(6) Uani 1 1 d .
H2A H 0.4417 -1.2062 -0.4631 0.061 Uiso 1 1 d R
H2B H 0.6547 -1.2522 -0.4283 0.061 Uiso 1 1 d R
C1 C 0.2251(4) -1.14619(13) -0.36306(12) 0.0396(6) Uani 1 1 d .
C2 C 0.1478(5) -1.11060(14) -0.42095(12) 0.0568(8) Uani 1 1 d .
H2 H 0.2254 -1.1170 -0.4626 0.068 Uiso 1 1 calc R
C3 C -0.0435(5) -1.06577(16) -0.41708(15) 0.0676(9) Uani 1 1 d .
H3 H -0.0925 -1.0412 -0.4560 0.081 Uiso 1 1 calc R
C4 C -0.1623(5) -1.05689(16) -0.35670(18) 0.0654(9) Uani 1 1 d .
H4 H -0.2947 -1.0277 -0.3549 0.078 Uiso 1 1 calc R
C5 C -0.0870(5) -1.09073(15) -0.29944(15) 0.0621(8) Uani 1 1 d .
H5 H -0.1659 -1.0839 -0.2581 0.074 Uiso 1 1 calc R
C6 C 0.1064(4) -1.13534(14) -0.30213(13) 0.0529(8) Uani 1 1 d .
H6 H 0.1570 -1.1583 -0.2625 0.063 Uiso 1 1 calc R
C7 C 0.4245(4) -1.19632(14) -0.36694(11) 0.0400(6) Uani 1 1 d .
N3 N 0.0416(3) -0.77315(11) -0.31456(9) 0.0472(6) Uani 1 1 d .
H3A H 0.0223 -0.7874 -0.2718 0.057 Uiso 1 1 d R
H3B H 0.1603 -0.7473 -0.3221 0.057 Uiso 1 1 d R
N4 N -0.0328(3) -0.77804(11) -0.42738(9) 0.0507(6) Uani 1 1 d .
H4A H -0.0957 -0.7956 -0.4625 0.061 Uiso 1 1 d R
H4B H 0.0993 -0.7500 -0.4314 0.061 Uiso 1 1 d R
C8 C -0.2828(4) -0.84715(13) -0.35264(11) 0.0369(6) Uani 1 1 d .
C9 C -0.3399(4) -0.86710(14) -0.28655(12) 0.0518(8) Uani 1 1 d .
H9 H -0.2492 -0.8507 -0.2500 0.062 Uiso 1 1 calc R
C10 C -0.5281(4) -0.91072(15) -0.27405(13) 0.0593(8) Uani 1 1 d .
H10 H -0.5636 -0.9237 -0.2291 0.071 Uiso 1 1 calc R
C11 C -0.6642(4) -0.93538(15) -0.32654(14) 0.0548(7) Uani 1 1 d .
H11 H -0.7932 -0.9646 -0.3176 0.066 Uiso 1 1 calc R
C12 C -0.6096(4) -0.91691(15) -0.39218(14) 0.0602(8) Uani 1 1 d .
H12 H -0.7002 -0.9340 -0.4284 0.072 Uiso 1 1 calc R
C13 C -0.4217(5) -0.87319(14) -0.40494(12) 0.0566(8) Uani 1 1 d .
H13 H -0.3868 -0.8608 -0.4501 0.068 Uiso 1 1 calc R
C14 C -0.0850(4) -0.79852(13) -0.36542(11) 0.0386(6) Uani 1 1 d .

loop_
_atom_site_aniso_label
_atom_site_aniso_U_11
_atom_site_aniso_U_22
_atom_site_aniso_U_33
_atom_site_aniso_U_23
_atom_site_aniso_U_13
_atom_site_aniso_U_12
O1 0.0847(12) 0.0766(14) 0.0249(8) 0.0023(10) 0.0006(9) -0.0236(12)
O2 0.0801(11) 0.0671(13) 0.0245(8) -0.0072(10) 0.0032(9) -0.0170(12)
O3 0.0801(12) 0.0821(15) 0.0304(9) -0.0018(11) -0.0027(9) 0.0325(12)
O4 0.0827(12) 0.0710(14) 0.0280(9) 0.0040(10) 0.0003(9) 0.0208(12)
C15 0.0527(15) 0.0393(16) 0.0324(13) -0.0026(13) -0.0027(13) 0.0113(13)
C16 0.0571(16) 0.0469(16) 0.0402(14) -0.0041(14) -0.0044(13) 0.0035(15)
C17 0.0658(16) 0.0511(18) 0.0491(15) -0.0038(15) 0.0017(15) 0.0022(15)
C18 0.0815(19) 0.061(2) 0.0469(15) 0.0013(15) 0.0004(15) 0.0185(16)
C19 0.0789(18) 0.0539(18) 0.0476(16) -0.0032(16) 0.0026(16) 0.0063(16)
C20 0.0764(18) 0.061(2) 0.0419(14) 0.0009(15) 0.0007(14) 0.0200(16)
C21 0.0576(16) 0.0428(17) 0.0361(14) -0.0011(14) -0.0087(14) 0.0082(14)
N1 0.0654(13) 0.0549(15) 0.0278(10) -0.0018(11) -0.0049(11) 0.0096(12)
N2 0.0625(14) 0.0613(16) 0.0298(10) -0.0008(12) -0.0047(10) 0.0098(12)
C1 0.0470(14) 0.0401(15) 0.0316(12) -0.0015(13) -0.0052(12) -0.0060(13)
C2 0.0743(19) 0.0624(19) 0.0338(14) -0.0025(15) -0.0062(14) 0.0049(17)
C3 0.078(2) 0.064(2) 0.0608(19) -0.0029(18) -0.0214(17) 0.0181(18)
C4 0.0535(17) 0.062(2) 0.081(2) -0.014(2) -0.0104(18) 0.0061(16)
C5 0.0594(18) 0.062(2) 0.0648(19) -0.0118(18) 0.0143(16) -0.0031(18)
C6 0.0673(18) 0.0498(19) 0.0416(15) 0.0061(14) 0.0023(14) -0.0037(16)
C7 0.0493(14) 0.0417(16) 0.0290(12) -0.0001(13) -0.0047(12) -0.0073(14)
N3 0.0582(12) 0.0559(15) 0.0275(10) 0.0017(11) -0.0036(10) -0.0138(12)
N4 0.0615(13) 0.0622(16) 0.0283(10) 0.0039(12) -0.0024(10) -0.0155(12)
C8 0.0419(14) 0.0369(15) 0.0319(12) 0.0022(12) -0.0037(11) 0.0049(13)
C9 0.0529(15) 0.068(2) 0.0348(14) -0.0028(14) -0.0002(12) -0.0139(15)
C10 0.0629(17) 0.075(2) 0.0398(14) 0.0012(16) 0.0084(14) -0.0186(17)
C11 0.0472(15) 0.0557(19) 0.0616(18) 0.0011(17) -0.0019(15) -0.0079(15)
C12 0.0594(18) 0.066(2) 0.0552(17) 0.0064(17) -0.0211(15) -0.0191(17)
C13 0.0699(17) 0.065(2) 0.0345(13) 0.0088(14) -0.0118(14) -0.0137(17)
C14 0.0463(14) 0.0428(16) 0.0267(12) 0.0015(12) -0.0012(12) 0.0030(14)

loop_
_atom_type_symbol
_atom_type_description
_atom_type_scat_dispersion_real
_atom_type_scat_dispersion_imag
_atom_type_scat_source
C C 0.0033 0.0016 'International Tables Vol C Tables 4.2.6.8 and 6.1.1.4'
H H 0.0000 0.0000 'International Tables Vol C Tables 4.2.6.8 and 6.1.1.4'
N N 0.0061 0.0033 'International Tables Vol C Tables 4.2.6.8 and 6.1.1.4'
O O 0.0106 0.0060 'International Tables Vol C Tables 4.2.6.8 and 6.1.1.4'

loop_
_geom_angle_atom_site_label_1
_geom_angle_atom_site_label_2
_geom_angle_atom_site_label_3
_geom_angle
O1 C15 O2 123.4(2)
O1 C15 C16 119.1(2)
O2 C15 C16 117.5(2)
C15 C16 C17 111.99(19)
C15 C16 H16A 109.2
C17 C16 H16A 109.2
C15 C16 H16B 109.2
C17 C16 H16B 109.2
H16A C16 H16B 107.9
C18 C17 C16 112.6(2)
C18 C17 H17A 109.1
C16 C17 H17A 109.1
C18 C17 H17B 109.1
C16 C17 H17B 109.1
H17A C17 H17B 107.8
C17 C18 C19 115.2(2)
C17 C18 H18A 108.5
C19 C18 H18A 108.5
C17 C18 H18B 108.5
C19 C18 H18B 108.5
H18A C18 H18B 107.5
C20 C19 C18 111.7(2)
C20 C19 H19A 109.3
C18 C19 H19A 109.3
C20 C19 H19B 109.3
C18 C19 H19B 109.3
H19A C19 H19B 107.9
C19 C20 C21 119.8(2)
C19 C20 H20A 107.4
C21 C20 H20A 107.4
C19 C20 H20B 107.4
C21 C20 H20B 107.4
H20A C20 H20B 106.9
O4 C21 O3 124.3(2)
O4 C21 C20 121.5(2)
O3 C21 C20 114.1(2)
C7 N1 H1A 120.4
C7 N1 H1B 116.9
H1A N1 H1B 121.4
C7 N2 H2A 122.7
C7 N2 H2B 120.0
H2A N2 H2B 117.3
C6 C1 C2 118.4(2)
C6 C1 C7 120.8(2)
C2 C1 C7 120.7(2)
C3 C2 C1 120.1(3)
C3 C2 H2 119.9
C1 C2 H2 119.9
C4 C3 C2 120.7(3)
C4 C3 H3 119.6
C2 C3 H3 119.6
C5 C4 C3 119.8(3)
C5 C4 H4 120.1
C3 C4 H4 120.1
C4 C5 C6 120.3(3)
C4 C5 H5 119.8
C6 C5 H5 119.8
C1 C6 C5 120.6(3)
C1 C6 H6 119.7
C5 C6 H6 119.7
N2 C7 N1 118.3(2)
N2 C7 C1 120.7(2)
N1 C7 C1 121.0(2)
C14 N3 H3A 122.3
C14 N3 H3B 121.0
H3A N3 H3B 116.0
C14 N4 H4A 122.9
C14 N4 H4B 115.7
H4A N4 H4B 120.2
C13 C8 C9 117.4(2)
C13 C8 C14 122.2(2)
C9 C8 C14 120.4(2)
C10 C9 C8 120.8(2)
C10 C9 H9 119.6
C8 C9 H9 119.6
C11 C10 C9 120.8(2)
C11 C10 H10 119.6
C9 C10 H10 119.6
C12 C11 C10 119.3(2)
C12 C11 H11 120.3
C10 C11 H11 120.3
C11 C12 C13 120.1(2)
C11 C12 H12 120.0
C13 C12 H12 120.0
C12 C13 C8 121.6(2)
C12 C13 H13 119.2
C8 C13 H13 119.2
N4 C14 N3 117.9(2)
N4 C14 C8 121.0(2)
N3 C14 C8 121.0(2)

loop_
_geom_bond_atom_site_label_1
_geom_bond_atom_site_label_2
_geom_bond_distance
O1 C15 1.243(3)
O2 C15 1.247(2)
O3 C21 1.250(3)
O4 C21 1.236(3)
C15 C16 1.514(3)
C16 C17 1.517(3)
C16 H16A 0.9700
C16 H16B 0.9700
C17 C18 1.500(3)
C17 H17A 0.9700
C17 H17B 0.9700
C18 C19 1.540(3)
C18 H18A 0.9700
C18 H18B 0.9700
C19 C20 1.482(3)
C19 H19A 0.9700
C19 H19B 0.9700
C20 C21 1.509(3)
C20 H20A 0.9700
C20 H20B 0.9700
N1 C7 1.312(3)
N1 H1A 0.7961
N1 H1B 0.9939
N2 C7 1.298(3)
N2 H2A 0.8328
N2 H2B 1.0718
C1 C6 1.378(3)
C1 C2 1.382(3)
C1 C7 1.472(3)
C2 C3 1.374(4)
C2 H2 0.9300
C3 C4 1.364(4)
C3 H3 0.9300
C4 C5 1.352(3)
C4 H4 0.9300
C5 C6 1.380(4)
C5 H5 0.9300
C6 H6 0.9300
N3 C14 1.312(3)
N3 H3A 0.8816
N3 H3B 0.8418
N4 C14 1.300(3)
N4 H4A 0.8377
N4 H4B 0.9186
C8 C13 1.376(3)
C8 C9 1.378(3)
C8 C14 1.467(3)
C9 C10 1.366(3)
C9 H9 0.9300
C10 C11 1.361(3)
C10 H10 0.9300
C11 C12 1.360(3)
C11 H11 0.9300
C12 C13 1.367(3)
C12 H12 0.9300
C13 H13 0.9300
